data_2234980
loop_
_publ_author_name
'Sun, Gui-Sheng'
'Hu, Yu-Lai'
'Huang, Dan-Feng'
'Xu, Chang-Ming'

_publ_section_title
;
 (4<i>RS</i>)-Methyl 4-cyano-4-cyclohexyl-4-phenylbutanoate
;
_journal_coeditor_code FB2251
_journal_issue 6
_journal_name_full 'Acta Crystallographica Section E'
_journal_page_first o1894
_journal_paper_doi 10.1107/S1600536812021320
_journal_volume 68
_journal_year 2012
_chemical_formula_iupac 'C18 H23 N O2'
_chemical_formula_moiety 'C18 H23 N O2'
_chemical_formula_sum 'C18 H23 N O2'
_chemical_formula_weight 285.37
_chemical_name_systematic
;
(4<i>RS</i>)-Methyl 4-cyano-4-cyclohexyl-4-phenylbutanoate
;
_space_group_IT_number 14
_symmetry_cell_setting monoclinic
_symmetry_space_group_name_Hall '-P 2ybc'
_symmetry_space_group_name_H-M 'P 1 21/c 1'
_atom_sites_solution_hydrogens difmap
_atom_sites_solution_primary direct
_atom_sites_solution_secondary difmap
_audit_creation_method SHELXL-97
_cell_angle_alpha 90.00
_cell_angle_beta 95.769(6)
_cell_angle_gamma 90.00
_cell_formula_units_Z 4
_cell_length_a 8.877(6)
_cell_length_b 9.120(6)
_cell_length_c 20.690(14)
_cell_measurement_reflns_used 2935
_cell_measurement_temperature 296(2)
_cell_measurement_theta_max 24.85
_cell_measurement_theta_min 2.44
_cell_volume 1666.5(19)
_computing_cell_refinement '<i>SAINT</i> (Bruker, 2008)'
_computing_data_collection '<i>APEX2</i> (Bruker, 2008)'
_computing_data_reduction '<i>SAINT</i> (Bruker, 2008)'
_computing_molecular_graphics '<i>SHELXTL</i> (Sheldrick, 2008<i>b</i>)'
_computing_publication_material '<i>SHELXTL</i> (Sheldrick, 2008<i>b</i>)'
_computing_structure_refinement '<i>SHELXL97</i> (Sheldrick, 2008<i>b</i>)'
_computing_structure_solution '<i>SHELXS97</i> (Sheldrick, 2008<i>b</i>)'
_diffrn_ambient_temperature 296(2)
_diffrn_measured_fraction_theta_full 0.995
_diffrn_measured_fraction_theta_max 0.995
_diffrn_measurement_device_type 'Bruker APEXII CCD'
_diffrn_measurement_method '\f and \w scans'
_diffrn_radiation_monochromator graphite
_diffrn_radiation_source 'fine-focus sealed tube'
_diffrn_radiation_type MoK\a
_diffrn_radiation_wavelength 0.71073
_diffrn_reflns_av_R_equivalents 0.0406
_diffrn_reflns_av_sigmaI/netI 0.0446
_diffrn_reflns_limit_h_max 11
_diffrn_reflns_limit_h_min -11
_diffrn_reflns_limit_k_max 11
_diffrn_reflns_limit_k_min -10
_diffrn_reflns_limit_l_max 26
_diffrn_reflns_limit_l_min -26
_diffrn_reflns_number 13440
_diffrn_reflns_theta_full 27.50
_diffrn_reflns_theta_max 27.50
_diffrn_reflns_theta_min 2.44
_exptl_absorpt_coefficient_mu 0.073
_exptl_absorpt_correction_T_max 0.9862
_exptl_absorpt_correction_T_min 0.9833
_exptl_absorpt_correction_type multi-scan
_exptl_absorpt_process_details
;
(<i>SADABS</i>; Sheldrick, 2008<i>a</i>)
;
_exptl_crystal_colour colourless
_exptl_crystal_density_diffrn 1.137
_exptl_crystal_density_method 'not measured'
_exptl_crystal_description block
_exptl_crystal_F_000 616
_exptl_crystal_size_max 0.23
_exptl_crystal_size_mid 0.21
_exptl_crystal_size_min 0.19
_refine_diff_density_max 0.241
_refine_diff_density_min -0.198
_refine_ls_extinction_coef 0.0181(18)
_refine_ls_extinction_expression Fc^*^=kFc[1+0.001xFc^2^\l^3^/sin(2\q)]^-1/4^
_refine_ls_extinction_method '<i>SHELXL97</i> (Sheldrick, 2008<i>b</i>)'
_refine_ls_goodness_of_fit_ref 1.056
_refine_ls_hydrogen_treatment constr
_refine_ls_matrix_type full
_refine_ls_number_constraints 91
_refine_ls_number_parameters 192
_refine_ls_number_reflns 3816
_refine_ls_number_restraints 0
_refine_ls_restrained_S_all 1.056
_refine_ls_R_factor_all 0.1159
_refine_ls_R_factor_gt 0.0521
_refine_ls_shift/su_max 0.000
_refine_ls_shift/su_mean 0.000
_refine_ls_structure_factor_coef Fsqd
_refine_ls_weighting_details 'calc w=1/[\s^2^(Fo^2^)+(0.0382P)^2^+0.7938P] where P=(Fo^2^+2Fc^2^)/3'
_refine_ls_weighting_scheme calc
_refine_ls_wR_factor_gt 0.1099
_refine_ls_wR_factor_ref 0.1529
_reflns_number_gt 2026
_reflns_number_total 3816
_reflns_threshold_expression I>2sigma(I)
_cod_data_source_file fb2251.cif
_cod_data_source_block I
_cod_original_sg_symbol_H-M 'P 21/c'
_cod_database_code 2234980
_cod_database_fobs_code 2234980

loop_
_symmetry_equiv_pos_as_xyz
'x, y, z'
'-x, y+1/2, -z+1/2'
'-x, -y, -z'
'x, -y-1/2, z-1/2'

loop_
_atom_site_type_symbol
_atom_site_label
_atom_site_fract_x
_atom_site_fract_y
_atom_site_fract_z
_atom_site_U_iso_or_equiv
_atom_site_adp_type
_atom_site_calc_flag
_atom_site_refinement_flags
_atom_site_occupancy
_atom_site_symmetry_multiplicity
C C1 0.2736(3) 0.2805(2) 0.70020(10) 0.0531(6) Uani d . 1 4
H H1 0.3761 0.2581 0.7018 0.064 Uiso calc R 1 4
C C2 0.1862(3) 0.2158(3) 0.74406(11) 0.0652(7) Uani d . 1 4
H H2 0.2305 0.1505 0.7748 0.078 Uiso calc R 1 4
C C3 0.0358(3) 0.2470(3) 0.74258(12) 0.0666(7) Uani d . 1 4
H H3 -0.0221 0.2035 0.7723 0.080 Uiso calc R 1 4
C C4 -0.0298(3) 0.3430(3) 0.69695(12) 0.0613(6) Uani d . 1 4
H H4 -0.1326 0.3639 0.6956 0.074 Uiso calc R 1 4
C C5 0.0566(2) 0.4086(3) 0.65311(11) 0.0537(6) Uani d . 1 4
H H5 0.0116 0.4740 0.6225 0.064 Uiso calc R 1 4
C C6 0.2101(2) 0.3778(2) 0.65421(9) 0.0431(5) Uani d . 1 4
C C7 0.3020(2) 0.4512(2) 0.60391(9) 0.0438(5) Uani d . 1 4
C C8 0.3038(2) 0.6215(2) 0.61212(10) 0.0478(5) Uani d . 1 4
H H8 0.1991 0.6555 0.6031 0.057 Uiso calc R 1 4
C C9 0.3583(3) 0.6683(2) 0.68142(10) 0.0539(6) Uani d . 1 4
H H9A 0.2947 0.6233 0.7113 0.065 Uiso calc R 1 4
H H9B 0.4611 0.6339 0.6924 0.065 Uiso calc R 1 4
C C10 0.3539(3) 0.8345(3) 0.68922(12) 0.0664(7) Uani d . 1 4
H H10A 0.2500 0.8681 0.6819 0.080 Uiso calc R 1 4
H H10B 0.3924 0.8605 0.7333 0.080 Uiso calc R 1 4
C C11 0.4475(3) 0.9097(3) 0.64200(15) 0.0814(8) Uani d . 1 4
H H11A 0.4389 1.0152 0.6465 0.098 Uiso calc R 1 4
H H11B 0.5532 0.8832 0.6517 0.098 Uiso calc R 1 4
C C12 0.3937(4) 0.8653(3) 0.57336(14) 0.0828(9) Uani d . 1 4
H H12A 0.4576 0.9109 0.5437 0.099 Uiso calc R 1 4
H H12B 0.2911 0.9004 0.5625 0.099 Uiso calc R 1 4
C C13 0.3972(3) 0.6996(3) 0.56456(12) 0.0712(8) Uani d . 1 4
H H13A 0.5011 0.6656 0.5712 0.085 Uiso calc R 1 4
H H13B 0.3576 0.6751 0.5205 0.085 Uiso calc R 1 4
C C14 0.4603(3) 0.3992(3) 0.61248(10) 0.0525(6) Uani d . 1 4
C C15 0.2354(3) 0.4061(2) 0.53446(10) 0.0519(6) Uani d . 1 4
H H15A 0.1331 0.4440 0.5265 0.062 Uiso calc R 1 4
H H15B 0.2954 0.4507 0.5031 0.062 Uiso calc R 1 4
C C16 0.2321(3) 0.2420(3) 0.52422(11) 0.0638(7) Uani d . 1 4
H H16A 0.3351 0.2051 0.5299 0.077 Uiso calc R 1 4
H H16B 0.1773 0.1972 0.5574 0.077 Uiso calc R 1 4
C C17 0.1604(3) 0.1957(3) 0.45895(11) 0.0600(6) Uani d . 1 4
C C18 0.1176(4) -0.0077(4) 0.38785(14) 0.1048(11) Uani d . 1 4
H H18A 0.1542 0.0453 0.3525 0.157 Uiso calc R 1 4
H H18B 0.0091 -0.0021 0.3846 0.157 Uiso calc R 1 4
H H18C 0.1481 -0.1085 0.3860 0.157 Uiso calc R 1 4
N N1 0.5830(3) 0.3602(3) 0.61735(10) 0.0782(7) Uani d . 1 4
O O1 0.0970(3) 0.2726(2) 0.41959(11) 0.1196(9) Uani d . 1 4
O O2 0.1799(3) 0.0558(2) 0.44876(9) 0.0983(7) Uani d . 1 4

loop_
_atom_site_aniso_label
_atom_site_aniso_U_11
_atom_site_aniso_U_22
_atom_site_aniso_U_33
_atom_site_aniso_U_12
_atom_site_aniso_U_13
_atom_site_aniso_U_23
C1 0.0528(13) 0.0558(14) 0.0509(12) 0.0029(11) 0.0056(10) 0.0068(11)
C2 0.0753(18) 0.0634(17) 0.0575(14) -0.0026(14) 0.0097(12) 0.0161(12)
C3 0.0739(18) 0.0654(17) 0.0638(15) -0.0129(14) 0.0233(13) 0.0035(13)
C4 0.0519(14) 0.0630(16) 0.0714(16) -0.0043(12) 0.0185(12) -0.0075(13)
C5 0.0542(14) 0.0514(14) 0.0556(13) 0.0078(11) 0.0065(10) 0.0024(11)
C6 0.0487(12) 0.0408(12) 0.0401(10) 0.0021(9) 0.0063(9) -0.0015(9)
C7 0.0475(12) 0.0452(13) 0.0393(10) 0.0096(10) 0.0066(9) 0.0034(9)
C8 0.0526(13) 0.0461(13) 0.0456(11) 0.0047(10) 0.0086(9) 0.0050(10)
C9 0.0567(14) 0.0526(14) 0.0534(13) -0.0002(11) 0.0096(10) 0.0007(11)
C10 0.0753(17) 0.0576(16) 0.0672(16) 0.0004(13) 0.0113(13) -0.0077(13)
C11 0.095(2) 0.0509(16) 0.101(2) -0.0073(15) 0.0258(17) -0.0033(15)
C12 0.115(2) 0.0532(17) 0.085(2) -0.0024(16) 0.0358(17) 0.0148(15)
C13 0.101(2) 0.0556(16) 0.0617(15) -0.0003(14) 0.0320(14) 0.0084(12)
C14 0.0559(14) 0.0576(15) 0.0452(12) 0.0075(12) 0.0116(10) 0.0051(10)
C15 0.0653(14) 0.0503(14) 0.0398(11) 0.0109(11) 0.0045(10) 0.0034(10)
C16 0.0911(19) 0.0530(15) 0.0457(12) 0.0089(13) -0.0007(12) 0.0013(11)
C17 0.0696(16) 0.0571(16) 0.0514(13) 0.0059(13) -0.0031(11) 0.0007(12)
C18 0.143(3) 0.085(2) 0.081(2) -0.026(2) -0.0188(19) -0.0271(18)
N1 0.0605(14) 0.0992(19) 0.0761(15) 0.0187(13) 0.0131(11) 0.0069(13)
O1 0.175(2) 0.0836(16) 0.0866(15) 0.0319(15) -0.0539(15) -0.0107(12)
O2 0.158(2) 0.0592(13) 0.0704(12) 0.0056(12) -0.0256(12) -0.0117(10)

loop_
_atom_type_symbol
_atom_type_description
_atom_type_scat_dispersion_real
_atom_type_scat_dispersion_imag
_atom_type_scat_source
C C 0.0033 0.0016 'International Tables Vol C Tables 4.2.6.8 and 6.1.1.4'
H H 0.0000 0.0000 'International Tables Vol C Tables 4.2.6.8 and 6.1.1.4'
N N 0.0061 0.0033 'International Tables Vol C Tables 4.2.6.8 and 6.1.1.4'
O O 0.0106 0.0060 'International Tables Vol C Tables 4.2.6.8 and 6.1.1.4'

loop_
_geom_angle_atom_site_label_1
_geom_angle_atom_site_label_2
_geom_angle_atom_site_label_3
_geom_angle
C6 C1 C2 120.6(2)
C6 C1 H1 119.7
C2 C1 H1 119.7
C3 C2 C1 120.6(2)
C3 C2 H2 119.7
C1 C2 H2 119.7
C2 C3 C4 119.7(2)
C2 C3 H3 120.1
C4 C3 H3 120.1
C3 C4 C5 120.1(2)
C3 C4 H4 119.9
C5 C4 H4 119.9
C4 C5 C6 120.7(2)
C4 C5 H5 119.7
C6 C5 H5 119.7
C1 C6 C5 118.2(2)
C1 C6 C7 122.61(19)
C5 C6 C7 119.14(18)
C14 C7 C6 110.00(17)
C14 C7 C15 107.19(17)
C6 C7 C15 109.40(18)
C14 C7 C8 107.87(18)
C6 C7 C8 111.05(16)
C15 C7 C8 111.26(16)
C13 C8 C9 109.49(19)
C13 C8 C7 113.23(18)
C9 C8 C7 112.28(17)
C13 C8 H8 107.2
C9 C8 H8 107.2
C7 C8 H8 107.2
C10 C9 C8 111.61(19)
C10 C9 H9A 109.3
C8 C9 H9A 109.3
C10 C9 H9B 109.3
C8 C9 H9B 109.3
H9A C9 H9B 108.0
C11 C10 C9 111.2(2)
C11 C10 H10A 109.4
C9 C10 H10A 109.4
C11 C10 H10B 109.4
C9 C10 H10B 109.4
H10A C10 H10B 108.0
C12 C11 C10 110.1(2)
C12 C11 H11A 109.6
C10 C11 H11A 109.6
C12 C11 H11B 109.6
C10 C11 H11B 109.6
H11A C11 H11B 108.1
C11 C12 C13 111.8(2)
C11 C12 H12A 109.3
C13 C12 H12A 109.3
C11 C12 H12B 109.3
C13 C12 H12B 109.3
H12A C12 H12B 107.9
C12 C13 C8 111.6(2)
C12 C13 H13A 109.3
C8 C13 H13A 109.3
C12 C13 H13B 109.3
C8 C13 H13B 109.3
H13A C13 H13B 108.0
N1 C14 C7 178.1(2)
C16 C15 C7 113.07(17)
C16 C15 H15A 109.0
C7 C15 H15A 109.0
C16 C15 H15B 109.0
C7 C15 H15B 109.0
H15A C15 H15B 107.8
C17 C16 C15 113.97(19)
C17 C16 H16A 108.8
C15 C16 H16A 108.8
C17 C16 H16B 108.8
C15 C16 H16B 108.8
H16A C16 H16B 107.7
O1 C17 O2 122.2(2)
O1 C17 C16 126.1(2)
O2 C17 C16 111.7(2)
O2 C18 H18A 109.5
O2 C18 H18B 109.5
H18A C18 H18B 109.5
O2 C18 H18C 109.5
H18A C18 H18C 109.5
H18B C18 H18C 109.5
C17 O2 C18 119.1(2)

loop_
_geom_bond_atom_site_label_1
_geom_bond_atom_site_label_2
_geom_bond_distance
C1 C6 1.379(3)
C1 C2 1.384(3)
C1 H1 0.9300
C2 C3 1.362(3)
C2 H2 0.9300
C3 C4 1.374(4)
C3 H3 0.9300
C4 C5 1.382(3)
C4 H4 0.9300
C5 C6 1.389(3)
C5 H5 0.9300
C6 C7 1.538(3)
C7 C14 1.477(3)
C7 C15 1.553(3)
C7 C8 1.562(3)
C8 C13 1.525(3)
C8 C9 1.528(3)
C8 H8 0.9800
C9 C10 1.525(3)
C9 H9A 0.9700
C9 H9B 0.9700
C10 C11 1.510(4)
C10 H10A 0.9700
C10 H10B 0.9700
C11 C12 1.508(4)
C11 H11A 0.9700
C11 H11B 0.9700
C12 C13 1.523(4)
C12 H12A 0.9700
C12 H12B 0.9700
C13 H13A 0.9700
C13 H13B 0.9700
C14 N1 1.140(3)
C15 C16 1.512(3)
C15 H15A 0.9700
C15 H15B 0.9700
C16 C17 1.495(3)
C16 H16A 0.9700
C16 H16B 0.9700
C17 O1 1.174(3)
C17 O2 1.308(3)
C18 O2 1.445(3)
C18 H18A 0.9600
C18 H18B 0.9600
C18 H18C 0.9600

loop_
_geom_torsion_atom_site_label_1
_geom_torsion_atom_site_label_2
_geom_torsion_atom_site_label_3
_geom_torsion_atom_site_label_4
_geom_torsion
C6 C1 C2 C3 0.0(4)
C1 C2 C3 C4 0.3(4)
C2 C3 C4 C5 -0.5(4)
C3 C4 C5 C6 0.4(4)
C2 C1 C6 C5 -0.1(3)
C2 C1 C6 C7 -179.3(2)
C4 C5 C6 C1 -0.1(3)
C4 C5 C6 C7 179.1(2)
C1 C6 C7 C14 1.1(3)
C5 C6 C7 C14 -178.02(19)
C1 C6 C7 C15 118.6(2)
C5 C6 C7 C15 -60.5(2)
C1 C6 C7 C8 -118.2(2)
C5 C6 C7 C8 62.6(2)
C14 C7 C8 C13 57.8(2)
C6 C7 C8 C13 178.43(18)
C15 C7 C8 C13 -59.5(3)
C14 C7 C8 C9 -66.8(2)
C6 C7 C8 C9 53.8(2)
C15 C7 C8 C9 175.90(17)
C13 C8 C9 C10 55.4(3)
C7 C8 C9 C10 -177.91(19)
C8 C9 C10 C11 -57.1(3)
C9 C10 C11 C12 56.5(3)
C10 C11 C12 C13 -56.4(3)
C11 C12 C13 C8 56.4(3)
C9 C8 C13 C12 -54.9(3)
C7 C8 C13 C12 179.0(2)
C14 C7 C15 C16 62.0(2)
C6 C7 C15 C16 -57.2(2)
C8 C7 C15 C16 179.7(2)
C7 C15 C16 C17 176.7(2)
C15 C16 C17 O1 -7.4(4)
C15 C16 C17 O2 170.7(2)
O1 C17 O2 C18 -1.8(5)
C16 C17 O2 C18 180.0(2)
